data_2204155
loop_
_publ_author_name
'Li, Xin-Hua'
'Chi, Xian-Xing'

_publ_section_title <i>catena</i>-Poly[[diaqua(2,2'-bipyridine-\k^2^<i>N</i>,<i>N</i>')cobalt(II)]-\m-sulfato]
_journal_issue 9
_journal_name_full 'Acta Crystallographica Section E'
_journal_page_first m1301
_journal_page_last m1302
_journal_paper_doi 10.1107/S1600536804019038
_journal_volume 60
_journal_year 2004
_chemical_formula_iupac '[Co (C10 H8 N2) (H2 O)2] S O4'
_chemical_formula_moiety 'C10 H12 Co N2 O6 S'
_chemical_formula_sum 'C10 H12 Co N2 O6 S'
_chemical_formula_weight 347.21
_chemical_name_systematic
;
catena-Poly[[diaqua(2,2'-bipyridine-\k^2^N,N')cobalt(II)]-\m-sulfato]
;
_space_group_IT_number 15
_symmetry_cell_setting monoclinic
_symmetry_space_group_name_Hall '-C 2yc'
_symmetry_space_group_name_H-M 'C 1 2/c 1'
_atom_sites_solution_hydrogens geom
_atom_sites_solution_primary direct
_atom_sites_solution_secondary difmap
_audit_creation_method SHELXL97
_cell_angle_alpha 90.00
_cell_angle_beta 102.56(3)
_cell_angle_gamma 90.00
_cell_formula_units_Z 4
_cell_length_a 15.524(12)
_cell_length_b 12.802(10)
_cell_length_c 6.601(5)
_cell_measurement_reflns_used 1150
_cell_measurement_temperature 298(2)
_cell_measurement_theta_max 25.2
_cell_measurement_theta_min 2.8
_cell_volume 1280.5(17)
_computing_cell_refinement 'SAINT (Bruker, 2002)'
_computing_data_collection 'SMART (Bruker, 2002)'
_computing_data_reduction SAINT
_computing_molecular_graphics 'ORTEPII (Johnson, 1976) and XP in SHELXTL (Bruker, 2002)'
_computing_publication_material SHELXL97
_computing_structure_refinement 'SHELXL97 (Sheldrick, 1997)'
_computing_structure_solution 'SHELXS97 (Sheldrick, 1997)'
_diffrn_ambient_temperature 298(2)
_diffrn_measured_fraction_theta_full 0.994
_diffrn_measured_fraction_theta_max 0.994
_diffrn_measurement_device_type 'Bruker APEX CCD area-detector'
_diffrn_measurement_method '\f and \w'
_diffrn_radiation_monochromator graphite
_diffrn_radiation_source 'fine-focus sealed tube'
_diffrn_radiation_type MoK\a
_diffrn_radiation_wavelength 0.71073
_diffrn_reflns_av_R_equivalents 0.0176
_diffrn_reflns_av_sigmaI/netI 0.0216
_diffrn_reflns_limit_h_max 17
_diffrn_reflns_limit_h_min -18
_diffrn_reflns_limit_k_max 15
_diffrn_reflns_limit_k_min -15
_diffrn_reflns_limit_l_max 7
_diffrn_reflns_limit_l_min -7
_diffrn_reflns_number 3266
_diffrn_reflns_theta_full 25.24
_diffrn_reflns_theta_max 25.24
_diffrn_reflns_theta_min 2.08
_diffrn_standards_decay_% 0
_diffrn_standards_interval_count 0
_diffrn_standards_interval_time 0
_diffrn_standards_number 0
_exptl_absorpt_coefficient_mu 1.530
_exptl_absorpt_correction_T_max 0.885
_exptl_absorpt_correction_T_min 0.629
_exptl_absorpt_correction_type multi-scan
_exptl_absorpt_process_details '(SADABS; Bruker, 2002)'
_exptl_crystal_colour pink
_exptl_crystal_density_diffrn 1.801
_exptl_crystal_density_meas ?
_exptl_crystal_density_method .
_exptl_crystal_description prism
_exptl_crystal_F_000 708
_exptl_crystal_size_max 0.30
_exptl_crystal_size_mid 0.10
_exptl_crystal_size_min 0.08
_refine_diff_density_max 0.316
_refine_diff_density_min -0.324
_refine_ls_extinction_method none
_refine_ls_goodness_of_fit_ref 1.134
_refine_ls_hydrogen_treatment mixed
_refine_ls_matrix_type full
_refine_ls_number_parameters 97
_refine_ls_number_reflns 1150
_refine_ls_number_restraints 0
_refine_ls_restrained_S_all 1.134
_refine_ls_R_factor_all 0.0280
_refine_ls_R_factor_gt 0.0272
_refine_ls_shift/su_max 0.000
_refine_ls_shift/su_mean 0.000
_refine_ls_structure_factor_coef Fsqd
_refine_ls_weighting_details 'calc w = 1/[\s^2^(Fo^2^)+(0.0321P)^2^+1.982P] where P=(Fo^2^+2Fc^2^)/3'
_refine_ls_weighting_scheme calc
_refine_ls_wR_factor_gt 0.0700
_refine_ls_wR_factor_ref 0.0705
_reflns_number_gt 1116
_reflns_number_total 1150
_reflns_threshold_expression I>2\s(I)
_cod_data_source_file cv6350.cif
_cod_data_source_block I
_cod_original_sg_symbol_Hall -C2yc
_cod_original_sg_symbol_H-M 'C 2/c'
_cod_database_code 2204155
_cod_database_fobs_code 2204155

loop_
_symmetry_equiv_pos_as_xyz
'x, y, z'
'-x, y, -z+1/2'
'x+1/2, y+1/2, z'
'-x+1/2, y+1/2, -z+1/2'
'-x, -y, -z'
'x, -y, z-1/2'
'-x+1/2, -y+1/2, -z'
'x+1/2, -y+1/2, z-1/2'

loop_
_atom_site_label
_atom_site_fract_x
_atom_site_fract_y
_atom_site_fract_z
_atom_site_U_iso_or_equiv
_atom_site_adp_type
_atom_site_calc_flag
_atom_site_refinement_flags
_atom_site_occupancy
_atom_site_type_symbol
O3 0.09775(12) 0.61282(14) 0.2508(3) 0.0289(4) Uani d . 1 O
H3 0.1006 0.5994 0.1310 0.043 Uiso calc R 1 H
C4 0.22810(16) 0.9334(2) 0.3151(4) 0.0371(6) Uani d . 1 C
H4 0.2889 0.9263 0.3337 0.045 Uiso calc R 1 H
C3 0.18946(18) 1.0309(2) 0.3041(4) 0.0357(6) Uani d . 1 C
H3A 0.2241 1.0907 0.3140 0.043 Uiso calc R 1 H
C2 0.09889(17) 1.03913(18) 0.2782(4) 0.0295(5) Uani d . 1 C
H2 0.0720 1.1043 0.2712 0.035 Uiso calc R 1 H
Co1 0.0000 0.72499(3) 0.2500 0.02029(16) Uani d S 1 Co
S1 0.0000 0.65952(6) -0.2500 0.0235(2) Uani d S 1 S
N1 0.08648(12) 0.85289(14) 0.2726(3) 0.0228(4) Uani d . 1 N
C1 0.04876(15) 0.94849(17) 0.2628(3) 0.0223(5) Uani d . 1 C
C5 0.17439(16) 0.84696(19) 0.2978(4) 0.0310(5) Uani d . 1 C
H5 0.2003 0.7812 0.3040 0.037 Uiso calc R 1 H
O2 -0.07670(11) 0.59307(13) -0.3397(3) 0.0337(4) Uani d . 1 O
O1 -0.02089(13) 0.72654(12) -0.0852(2) 0.0326(4) Uani d . 1 O
H1 0.0907(19) 0.560(2) 0.289(5) 0.035(9) Uiso d . 1 H

loop_
_atom_site_aniso_label
_atom_site_aniso_U_11
_atom_site_aniso_U_22
_atom_site_aniso_U_33
_atom_site_aniso_U_12
_atom_site_aniso_U_13
_atom_site_aniso_U_23
O3 0.0372(10) 0.0215(9) 0.0277(9) 0.0041(8) 0.0063(8) 0.0031(8)
C4 0.0267(13) 0.0518(16) 0.0329(15) -0.0084(12) 0.0065(11) 0.0008(13)
C3 0.0416(15) 0.0369(14) 0.0286(14) -0.0168(11) 0.0078(11) -0.0020(11)
C2 0.0413(14) 0.0223(11) 0.0245(13) -0.0055(10) 0.0063(11) 0.0006(9)
Co1 0.0259(3) 0.0170(2) 0.0186(2) 0.000 0.00612(17) 0.000
S1 0.0365(5) 0.0182(4) 0.0176(4) 0.000 0.0102(3) 0.000
N1 0.0258(10) 0.0233(10) 0.0195(10) -0.0009(8) 0.0053(8) 0.0017(7)
C1 0.0311(13) 0.0221(11) 0.0139(11) -0.0015(9) 0.0055(9) 0.0006(8)
C5 0.0288(12) 0.0342(13) 0.0299(13) 0.0034(11) 0.0060(10) 0.0024(10)
O2 0.0403(10) 0.0314(9) 0.0301(9) -0.0097(8) 0.0095(8) 0.0036(7)
O1 0.0544(11) 0.0271(9) 0.0178(9) 0.0153(8) 0.0112(8) 0.0024(6)

loop_
_atom_type_symbol
_atom_type_description
_atom_type_scat_dispersion_real
_atom_type_scat_dispersion_imag
_atom_type_scat_source
C C 0.0033 0.0016 'International Tables Vol C Tables 4.2.6.8 and 6.1.1.4'
H H 0.0000 0.0000 'International Tables Vol C Tables 4.2.6.8 and 6.1.1.4'
N N 0.0061 0.0033 'International Tables Vol C Tables 4.2.6.8 and 6.1.1.4'
O O 0.0106 0.0060 'International Tables Vol C Tables 4.2.6.8 and 6.1.1.4'
S S 0.1246 0.1234 'International Tables Vol C Tables 4.2.6.8 and 6.1.1.4'
Co Co 0.3494 0.9721 'International Tables Vol C Tables 4.2.6.8 and 6.1.1.4'

loop_
_geom_angle_atom_site_label_1
_geom_angle_atom_site_label_2
_geom_angle_atom_site_label_3
_geom_angle_site_symmetry_1
_geom_angle_site_symmetry_3
_geom_angle
_geom_angle_publ_flag
Co1 O3 H3 . . 109.5 no
Co1 O3 H1 . . 118(2) no
H3 O3 H1 . . 100.4 no
C5 C4 C3 . . 118.3(2) no
C5 C4 H4 . . 120.8 no
C3 C4 H4 . . 120.8 no
C4 C3 C2 . . 119.6(2) no
C4 C3 H3A . . 120.2 no
C2 C3 H3A . . 120.2 no
C3 C2 C1 . . 119.0(2) no
C3 C2 H2 . . 120.5 no
C1 C2 H2 . . 120.5 no
O3 Co1 O3 2 . 93.11(12) yes
O3 Co1 N1 2 . 171.24(7) yes
O3 Co1 N1 . . 94.76(9) yes
O3 Co1 N1 2 2 94.76(9) no
O3 Co1 N1 . 2 171.24(7) no
N1 Co1 N1 . 2 77.67(12) yes
O3 Co1 O1 2 . 93.24(7) yes
O3 Co1 O1 . . 87.49(7) yes
N1 Co1 O1 . . 90.96(7) yes
N1 Co1 O1 2 . 88.23(7) yes
O3 Co1 O1 2 2 87.49(7) no
O3 Co1 O1 . 2 93.24(7) no
N1 Co1 O1 . 2 88.23(7) no
N1 Co1 O1 2 2 90.96(7) no
O1 Co1 O1 . 2 178.95(8) yes
O1 S1 O1 . 2_554 108.91(14) no
O1 S1 O2 . . 110.04(11) no
O1 S1 O2 2_554 . 109.06(10) no
O1 S1 O2 . 2_554 109.06(10) no
O1 S1 O2 2_554 2_554 110.04(11) no
O2 S1 O2 . 2_554 109.73(15) no
C5 N1 C1 . . 118.4(2) no
C5 N1 Co1 . . 125.59(16) yes
C1 N1 Co1 . . 116.00(16) yes
N1 C1 C2 . . 121.5(2) no
N1 C1 C1 . 2 115.17(12) no
C2 C1 C1 . 2 123.31(14) no
N1 C5 C4 . . 123.2(2) no
N1 C5 H5 . . 118.4 no
C4 C5 H5 . . 118.4 no
S1 O1 Co1 . . 137.71(10) yes

loop_
_geom_bond_atom_site_label_1
_geom_bond_atom_site_label_2
_geom_bond_site_symmetry_2
_geom_bond_distance
_geom_bond_publ_flag
O3 Co1 . 2.088(2) yes
O3 H3 . 0.8200 no
O3 H1 . 0.74(3) no
C4 C5 . 1.375(4) no
C4 C3 . 1.380(4) no
C4 H4 . 0.9300 no
C3 C2 . 1.383(4) no
C3 H3A . 0.9300 no
C2 C1 . 1.389(3) no
C2 H2 . 0.9300 no
Co1 O3 2 2.088(2) no
Co1 N1 . 2.102(2) yes
Co1 N1 2 2.102(2) no
Co1 O1 . 2.166(2) yes
Co1 O1 2 2.166(2) no
S1 O1 . 1.4758(17) no
S1 O1 2_554 1.4758(17) no
S1 O2 . 1.4783(19) no
S1 O2 2_554 1.4783(19) no
N1 C5 . 1.341(3) no
N1 C1 . 1.352(3) no
C1 C1 2 1.486(5) no
C5 H5 . 0.9300 no

loop_
_geom_hbond_atom_site_label_D
_geom_hbond_atom_site_label_H
_geom_hbond_atom_site_label_A
_geom_hbond_site_symmetry_A
_geom_hbond_distance_DH
_geom_hbond_distance_HA
_geom_hbond_distance_DA
_geom_hbond_angle_DHA
O3 H1 O2 5_565 0.74(3) 2.01(3) 2.735(3) 169(3)
O3 H3 S1 . 0.82 2.77 3.377(3) 133
O3 H3 O2 2_554 0.82 1.88 2.674(3) 163

loop_
_geom_torsion_atom_site_label_1
_geom_torsion_atom_site_label_2
_geom_torsion_atom_site_label_3
_geom_torsion_atom_site_label_4
_geom_torsion_site_symmetry_1
_geom_torsion_site_symmetry_4
_geom_torsion
_geom_torsion_publ_flag
C5 C4 C3 C2 . . 0.6(4) no
C4 C3 C2 C1 . . -0.3(4) no
O3 Co1 N1 C5 2 . 148.6(4) yes
O3 Co1 N1 C5 . . -5.27(19) yes
N1 Co1 N1 C5 2 . 179.2(2) yes
O1 Co1 N1 C5 . . -92.82(19) yes
O1 Co1 N1 C5 2 . 87.83(19) yes
O3 Co1 N1 C1 2 . -30.6(5) yes
O3 Co1 N1 C1 . . 175.56(16) yes
N1 Co1 N1 C1 2 . 0.03(11) yes
O1 Co1 N1 C1 . . 88.00(16) yes
O1 Co1 N1 C1 2 . -91.34(16) yes
C5 N1 C1 C2 . . 0.0(3) no
Co1 N1 C1 C2 . . 179.27(17) yes
C5 N1 C1 C1 . 2 -179.3(2) no
Co1 N1 C1 C1 . 2 -0.1(3) yes
C3 C2 C1 N1 . . 0.0(3) no
C3 C2 C1 C1 . 2 179.3(3) no
C1 N1 C5 C4 . . 0.3(4) no
Co1 N1 C5 C4 . . -178.90(18) yes
C3 C4 C5 N1 . . -0.6(4) no
O1 S1 O1 Co1 2_554 . -143.3(2) yes
O2 S1 O1 Co1 . . 97.17(18) yes
O2 S1 O1 Co1 2_554 . -23.2(2) yes
O3 Co1 O1 S1 2 . -75.58(19) yes
O3 Co1 O1 S1 . . 17.40(17) yes
N1 Co1 O1 S1 . . 112.12(19) yes
N1 Co1 O1 S1 2 . -170.24(18) yes
O1 Co1 O1 S1 2 . 150.93(17) yes
